data_7713803
loop_
_publ_author_name
'Li, Tongyu'
'Wang, Dongwei'
'Heng, Yi'
'Hou, Guohua'
'Zi, Guofu'
'Walter, Marc D.'

_publ_section_title
;
 Reactivity of a Lewis base supported uranium terminal imido metallocene
 towards small molecules
;
_journal_name_full 'Dalton Transactions'
_journal_paper_doi 10.1039/D3DT02165C
_journal_year 2023
_chemical_formula_moiety 'C51 H75 N Si6 U'
_chemical_formula_sum 'C51 H75 N Si6 U'
_chemical_formula_weight 1108.69
_space_group_crystal_system triclinic
_space_group_IT_number 2
_space_group_name_Hall '-P 1'
_space_group_name_H-M_alt 'P -1'
_atom_sites_solution_hydrogens mixed
_atom_sites_solution_primary dual
_audit_creation_date 2021-06-02
_audit_creation_method
;
Olex2 1.2
(compiled 2018.05.29 svn.r3508 for OlexSys, GUI svn.r5506)
;
_audit_update_record
;
2023-06-29 deposited with the CCDC.	2023-08-28 downloaded from the CCDC.
;
_cell_angle_alpha 81.1320(10)
_cell_angle_beta 80.211(2)
_cell_angle_gamma 61.361(2)
_cell_formula_units_Z 2
_cell_length_a 11.9779(3)
_cell_length_b 12.2577(2)
_cell_length_c 21.5594(3)
_cell_measurement_reflns_used 25474
_cell_measurement_temperature 100.01(10)
_cell_measurement_theta_max 76.1380
_cell_measurement_theta_min 4.1150
_cell_volume 2727.99(10)
_computing_cell_refinement 'CrysAlisPro 1.171.40.84a (Rigaku OD, 2020)'
_computing_data_collection 'CrysAlisPro 1.171.40.84a (Rigaku OD, 2020)'
_computing_data_reduction 'CrysAlisPro 1.171.40.84a (Rigaku OD, 2020)'
_computing_molecular_graphics 'Olex2 (Dolomanov et al., 2009)'
_computing_publication_material 'Olex2 (Dolomanov et al., 2009)'
_computing_structure_refinement 'XL (Sheldrick, 2008)'
_computing_structure_solution 'ShelXT (Sheldrick, 2015)'
_diffrn_ambient_environment N~2~
_diffrn_ambient_temperature 100.01(10)
_diffrn_detector 'Hybrid Pixel Array Detector'
_diffrn_detector_area_resol_mean 10.0000
_diffrn_detector_type HyPix
_diffrn_measured_fraction_theta_full 0.999
_diffrn_measured_fraction_theta_max 0.954
_diffrn_measurement_details
;
List of Runs (angles in degrees, time in seconds):

  # Type    Start    End  Width  t~exp~   \w     \q     \k     \f   Frames
#--------------------------------------------------------------------------
  1  \w    -26.00  39.00   0.50    0.05    --   46.95 -37.00 -30.00  130
  2  \w     23.00  59.00   0.50    0.05    --   46.95-121.00  90.00   72
  3  \w     75.00 113.00   0.50    0.05    --  104.75-121.00  90.00   76
  4  \w     63.00  89.00   0.50    0.05    --  104.75 -77.00  90.00   52
  5  \w     41.00  68.00   0.50    0.05    --  104.75-121.00  90.00   54
  6  \w     35.00 116.00   0.50    0.05    --  104.75-125.00 150.00  162
  7  \w     32.00  73.00   0.50    0.05    --  104.75 -61.00  60.00   82
  8  \w     32.00  72.00   0.50    0.05    --  104.75 -61.00  90.00   80
  9  \w     46.00  72.00   0.50    0.05    --  104.75 -77.00 -30.00   52
 10  \w     65.00 107.00   0.50    0.05    --  104.75 -77.00 -90.00   84
 11  \w     83.00 121.00   0.50    0.05    --  104.75-151.00 -69.00   76
 12  \w     68.00  94.00   0.50    0.05    --   46.95-151.00 -69.00   52
 13  \w     32.00 105.00   0.50    0.05    --  104.75 -94.00-150.00  146
 14  \w     32.00  95.00   0.50    0.05    --  104.75 -77.00-120.00  126
 15  \w     33.00  72.00   0.50    0.05    --  104.75 -61.00 -60.00   78
 16  \w     94.00 176.00   0.50    0.05    --  104.75  45.00-150.00  164
 17  \w    131.00 170.00   0.50    0.05    --  104.75 125.00 -90.00   78
 18  \w     90.00 115.00   0.50    0.05    --  104.75 151.00 -26.00   50
 19  \w     85.00 114.00   0.50    0.05    --  104.75 125.00 -90.00   58
 20  \w     58.00  84.00   0.50    0.05    --   46.95 151.00 -26.00   52
 21  \w    141.00 166.00   0.50    0.05    --  104.75 125.00 120.00   50
 22  \w     92.00 127.00   0.50    0.05    --  104.75 121.00 172.00   70
 23  \w     87.00 122.00   0.50    0.05    --  104.75 125.00 120.00   70
 24  \w     82.00 178.00   0.50    0.05    --  104.75  77.00 150.00  192
 25  \w    -14.00  28.00   0.50    0.05    --   46.95 -19.00-180.00   84
 26  \w    -27.00  27.00   0.50    0.05    --   46.95 -19.00 -90.00  108
 27  \w    -24.00  29.00   0.50    0.05    --  -46.95  19.00-180.00  106
 28  \w    -60.00 -33.00   0.50    0.05    -- -102.00 151.00 -26.00   54
 29  \w    -56.00 -31.00   0.50    0.05    -- -102.00 125.00 -60.00   50
 30  \w    -64.00 -32.00   0.50    0.05    -- -102.00  61.00  30.00   64
 31  \w    -69.00 -32.00   0.50    0.05    -- -102.00  61.00  90.00   74
 32  \w    -60.00 -35.00   0.50    0.05    -- -102.00  61.00 150.00   50
 33  \w    -78.00 -15.00   0.50    0.05    --  -46.95 121.00 172.00  126
 34  \w   -103.00 -32.00   0.50    0.05    -- -102.00 121.00 172.00  142
 35  \w   -101.00 -65.00   0.50    0.05    --  -46.95 151.00 -26.00   72
 36  \w    -97.00 -59.00   0.50    0.05    --  -46.95-151.00 -69.00   76
 37  \w   -107.00 -81.00   0.50    0.05    --  -46.95-125.00-180.00   52
 38  \w   -136.00-111.00   0.50    0.05    -- -102.00-151.00 -69.00   50
 39  \w   -115.00 -86.00   0.50    0.05    -- -102.00 -61.00 -60.00   58
 40  \w   -139.00 -92.00   0.50    0.05    -- -102.00 -45.00-180.00   94
 41  \w   -155.00-130.00   0.50    0.05    -- -102.00 -61.00 -60.00   50
 42  \w   -171.00 -88.00   0.50    0.05    -- -102.00 -15.00 -90.00  166
 43  \w    -64.00 -38.00   0.50    0.05    -- -102.00  61.00 -60.00   52
 44  \w    -61.00 -32.00   0.50    0.05    -- -102.00  61.00 -90.00   58
 45  \w   -117.00 -86.00   0.50    0.05    -- -102.00 125.00 -60.00   62
 46  \w   -134.00 -90.00   0.50    0.05    -- -102.00 151.00 -26.00   88
 47  \w   -173.00 -91.00   0.50    0.05    -- -102.00 -45.00 150.00  164
 48  \w   -116.00 -91.00   0.50    0.05    -- -102.00-121.00  90.00   50
 49  \w   -115.00 -90.00   0.50    0.05    --  -46.95-125.00 150.00   50
;
_diffrn_measurement_device 'four-circle diffractometer'
_diffrn_measurement_device_type 'XtaLAB Synergy R, DW system, HyPix'
_diffrn_measurement_method '\w scans'
_diffrn_orient_matrix_type 'CrysAlisPro convention (1999,Acta A55,543-557)'
_diffrn_orient_matrix_UB_11 0.0656844000
_diffrn_orient_matrix_UB_12 0.0239289000
_diffrn_orient_matrix_UB_13 0.0481097000
_diffrn_orient_matrix_UB_21 0.0646993000
_diffrn_orient_matrix_UB_22 0.0553283000
_diffrn_orient_matrix_UB_23 -0.0540964000
_diffrn_orient_matrix_UB_31 -0.1150762000
_diffrn_orient_matrix_UB_32 0.1304554000
_diffrn_orient_matrix_UB_33 0.0073824000
_diffrn_radiation_monochromator mirror
_diffrn_radiation_probe x-ray
_diffrn_radiation_type CuK\a
_diffrn_radiation_wavelength 1.54184
_diffrn_reflns_av_R_equivalents 0.0557
_diffrn_reflns_av_unetI/netI 0.0475
_diffrn_reflns_Laue_measured_fraction_full 0.999
_diffrn_reflns_Laue_measured_fraction_max 0.954
_diffrn_reflns_limit_h_max 15
_diffrn_reflns_limit_h_min -15
_diffrn_reflns_limit_k_max 15
_diffrn_reflns_limit_k_min -14
_diffrn_reflns_limit_l_max 26
_diffrn_reflns_limit_l_min -27
_diffrn_reflns_number 38415
_diffrn_reflns_point_group_measured_fraction_full 0.999
_diffrn_reflns_point_group_measured_fraction_max 0.954
_diffrn_reflns_theta_full 67.684
_diffrn_reflns_theta_max 76.723
_diffrn_reflns_theta_min 4.124
_diffrn_source 'Rotating-anode X-ray tube'
_diffrn_source_type 'Rigaku (Cu) X-ray Source'
_exptl_absorpt_coefficient_mu 9.870
_exptl_absorpt_correction_T_max 1.00000
_exptl_absorpt_correction_T_min 0.24948
_exptl_absorpt_correction_type multi-scan
_exptl_absorpt_process_details
;
CrysAlisPro 1.171.40.84a (Rigaku Oxford Diffraction, 2020)
Empirical absorption correction using spherical harmonics,
implemented in SCALE3 ABSPACK scaling algorithm.
;
_exptl_crystal_colour brown
_exptl_crystal_colour_primary brown
_exptl_crystal_density_diffrn 1.350
_exptl_crystal_description block
_exptl_crystal_F_000 1128
_exptl_crystal_size_max 0.2
_exptl_crystal_size_mid 0.15
_exptl_crystal_size_min 0.15
_refine_diff_density_max 3.190
_refine_diff_density_min -2.605
_refine_diff_density_rms 0.149
_refine_ls_extinction_method none
_refine_ls_goodness_of_fit_ref 1.091
_refine_ls_hydrogen_treatment mixed
_refine_ls_matrix_type full
_refine_ls_number_parameters 554
_refine_ls_number_reflns 10976
_refine_ls_number_restraints 0
_refine_ls_restrained_S_all 1.091
_refine_ls_R_factor_all 0.0422
_refine_ls_R_factor_gt 0.0408
_refine_ls_shift/su_max 0.000
_refine_ls_shift/su_mean 0.000
_refine_ls_structure_factor_coef Fsqd
_refine_ls_weighting_details 'w=1/[\s^2^(Fo^2^)+(0.0713P)^2^+2.7390P] where P=(Fo^2^+2Fc^2^)/3'
_refine_ls_weighting_scheme calc
_refine_ls_wR_factor_gt 0.1095
_refine_ls_wR_factor_ref 0.1107
_reflns_Friedel_coverage 0.000
_reflns_number_gt 10533
_reflns_number_total 10976
_reflns_threshold_expression 'I > 2\s(I)'
_cod_data_source_file d3dt02165c2.cif
_cod_data_source_block compound5
_cod_database_code 7713803
_shelx_shelxl_version_number 2014/7
_chemical_oxdiff_formula C1H1N1Si1U1
_shelx_space_group_comment
;
The symmetry employed for this shelxl refinement is uniquely defined
by the following loop, which should always be used as a source of
symmetry information in preference to the above space-group names.
They are only intended as comments.
;
_shelx_estimated_absorpt_t_max 0.319
_shelx_estimated_absorpt_t_min 0.243
_diffrn_oxdiff_digest_frames
;
013c26a1194e62e5d2068510736c1619da04106d179
;
_reflns_odcompleteness_completeness 99.97
_reflns_odcompleteness_iscentric 1
_reflns_odcompleteness_theta 66.97
_olex2_refinement_description
;
1. Fixed Uiso
 At 1.2 times of:
  All C(H) groups, All C(H,H) groups
 At 1.5 times of:
  All C(H,H,H) groups
2.a Secondary CH2 refined with riding coordinates:
 C11(H11A,H11B)
2.b Aromatic/amide H refined with riding coordinates:
 C3(H3), C5(H5), C17(H17), C19(H19), C30(H30), C31(H31), C33(H33), C34(H34),
 C38(H38), C39(H39), C40(H40), C41(H41), C42(H42), C47(H47), C48(H48), C49(H49),
  C50(H50), C51(H51)
2.c Idealised Me refined as rotating group:
 C6(H6A,H6B,H6C), C7(H7A,H7B,H7C), C8(H8A,H8B,H8C), C9(H9A,H9B,H9C), C10(H10A,
 H10B,H10C), C12(H12A,H12B,H12C), C13(H13A,H13B,H13C), C14(H14A,H14B,H14C),
 C20(H20A,H20B,H20C), C21(H21A,H21B,H21C), C22(H22A,H22B,H22C), C23(H23A,H23B,
 H23C), C24(H24A,H24B,H24C), C25(H25A,H25B,H25C), C26(H26A,H26B,H26C), C27(H27A,
 H27B,H27C), C28(H28A,H28B,H28C), C35(H35A,H35B,H35C)
;
_olex2_submission_special_instructions 'No special instructions were received'
_oxdiff_exptl_absorpt_empirical_details
;
Empirical correction (ABSPACK) includes:
- Absorption correction using spherical harmonics
- Frame scaling
;
_oxdiff_exptl_absorpt_empirical_full_max 3.038
_oxdiff_exptl_absorpt_empirical_full_min 0.618

loop_
_space_group_symop_operation_xyz
'x, y, z'
'-x, -y, -z'

loop_
_atom_site_label
_atom_site_type_symbol
_atom_site_fract_x
_atom_site_fract_y
_atom_site_fract_z
_atom_site_U_iso_or_equiv
_atom_site_adp_type
_atom_site_occupancy
_atom_site_site_symmetry_order
_atom_site_calc_flag
_atom_site_refinement_flags_posn
_atom_site_refinement_flags_adp
_atom_site_refinement_flags_occupancy
_atom_site_disorder_assembly
_atom_site_disorder_group
U1 U 0.32117(2) 0.36359(2) 0.23261(2) 0.02323(7) Uani 1 1 d . . . . .
Si1 Si 0.16106(13) 0.69324(12) 0.32601(6) 0.0305(3) Uani 1 1 d . . . . .
Si2 Si 0.49624(12) 0.57764(12) 0.21498(6) 0.0289(3) Uani 1 1 d . . . . .
Si3 Si 0.09552(12) 0.60924(12) 0.08678(6) 0.0297(3) Uani 1 1 d . . . . .
Si4 Si 0.63821(12) -0.00223(11) 0.25462(6) 0.0300(3) Uani 1 1 d . . . . .
Si5 Si 0.63514(12) 0.17887(13) 0.08649(6) 0.0316(3) Uani 1 1 d . . . . .
Si6 Si 0.17162(12) 0.15968(13) 0.15563(6) 0.0306(3) Uani 1 1 d . . . . .
N1 N 0.2024(4) 0.3637(4) 0.32460(17) 0.0271(8) Uani 1 1 d . . . . .
C1 C 0.2219(4) 0.6189(4) 0.2485(2) 0.0277(9) Uani 1 1 d . . . . .
C2 C 0.3404(5) 0.5840(4) 0.2071(2) 0.0277(9) Uani 1 1 d . . . . .
C3 C 0.3199(4) 0.5551(4) 0.1496(2) 0.0275(9) Uani 1 1 d . . . . .
H3 H 0.3810 0.5293 0.1148 0.033 Uiso 1 1 calc R . . . .
C4 C 0.1928(4) 0.5710(4) 0.1529(2) 0.0276(9) Uani 1 1 d . . . . .
C5 C 0.1368(5) 0.6095(4) 0.2145(2) 0.0275(9) Uani 1 1 d . . . . .
H5 H 0.0535 0.6265 0.2306 0.033 Uiso 1 1 calc R . . . .
C6 C -0.0108(5) 0.7296(5) 0.3472(3) 0.0360(11) Uani 1 1 d . . . . .
H6A H -0.0604 0.7866 0.3148 0.054 Uiso 1 1 calc GR . . . .
H6B H -0.0422 0.7669 0.3867 0.054 Uiso 1 1 calc GR . . . .
H6C H -0.0179 0.6540 0.3509 0.054 Uiso 1 1 calc GR . . . .
C7 C 0.1558(6) 0.8508(5) 0.3172(3) 0.0437(13) Uani 1 1 d . . . . .
H7A H 0.2413 0.8403 0.3131 0.066 Uiso 1 1 calc GR . . . .
H7B H 0.1076 0.8946 0.3537 0.066 Uiso 1 1 calc GR . . . .
H7C H 0.1157 0.8978 0.2802 0.066 Uiso 1 1 calc GR . . . .
C8 C 0.2549(6) 0.5916(5) 0.3920(2) 0.0391(12) Uani 1 1 d . . . . .
H8A H 0.2538 0.5130 0.3965 0.059 Uiso 1 1 calc GR . . . .
H8B H 0.2174 0.6316 0.4306 0.059 Uiso 1 1 calc GR . . . .
H8C H 0.3416 0.5781 0.3828 0.059 Uiso 1 1 calc GR . . . .
C9 C 0.4859(6) 0.6863(5) 0.2704(3) 0.0400(12) Uani 1 1 d . . . . .
H9A H 0.4310 0.7707 0.2557 0.060 Uiso 1 1 calc GR . . . .
H9B H 0.5698 0.6766 0.2721 0.060 Uiso 1 1 calc GR . . . .
H9C H 0.4518 0.6673 0.3118 0.060 Uiso 1 1 calc GR . . . .
C10 C 0.5629(6) 0.6199(6) 0.1354(3) 0.0425(12) Uani 1 1 d . . . . .
H10A H 0.5795 0.5595 0.1069 0.064 Uiso 1 1 calc GR . . . .
H10B H 0.6412 0.6209 0.1390 0.064 Uiso 1 1 calc GR . . . .
H10C H 0.5022 0.7010 0.1194 0.064 Uiso 1 1 calc GR . . . .
C11 C 0.6164(5) 0.4156(5) 0.2418(2) 0.0313(10) Uani 1 1 d . . . . .
H11A H 0.6390 0.3612 0.2085 0.038 Uiso 1 1 calc R . . . .
H11B H 0.6934 0.4172 0.2488 0.038 Uiso 1 1 calc R . . . .
C12 C 0.1891(5) 0.5230(5) 0.0163(2) 0.0372(11) Uani 1 1 d . . . . .
H12A H 0.2683 0.5273 0.0070 0.056 Uiso 1 1 calc GR . . . .
H12B H 0.1406 0.5599 -0.0193 0.056 Uiso 1 1 calc GR . . . .
H12C H 0.2067 0.4373 0.0247 0.056 Uiso 1 1 calc GR . . . .
C13 C 0.0416(5) 0.7796(5) 0.0644(3) 0.0399(12) Uani 1 1 d . . . . .
H13A H -0.0045 0.8256 0.1006 0.060 Uiso 1 1 calc GR . . . .
H13B H -0.0133 0.8077 0.0315 0.060 Uiso 1 1 calc GR . . . .
H13C H 0.1148 0.7928 0.0497 0.060 Uiso 1 1 calc GR . . . .
C14 C -0.0464(5) 0.5828(5) 0.1152(3) 0.0395(12) Uani 1 1 d . . . . .
H14A H -0.0182 0.4973 0.1313 0.059 Uiso 1 1 calc GR . . . .
H14B H -0.0958 0.6013 0.0808 0.059 Uiso 1 1 calc GR . . . .
H14C H -0.0982 0.6363 0.1481 0.059 Uiso 1 1 calc GR . . . .
C15 C 0.5023(4) 0.1165(4) 0.2097(2) 0.0272(9) Uani 1 1 d . . . . .
C16 C 0.5019(4) 0.1852(4) 0.1491(2) 0.0277(9) Uani 1 1 d . . . . .
C17 C 0.3795(4) 0.2275(4) 0.1279(2) 0.0263(9) Uani 1 1 d . . . . .
H17 H 0.3538 0.2745 0.0900 0.032 Uiso 1 1 calc R . . . .
C18 C 0.3026(5) 0.1872(4) 0.1734(2) 0.0297(9) Uani 1 1 d . . . . .
C19 C 0.3800(5) 0.1206(4) 0.2234(2) 0.0291(10) Uani 1 1 d . . . . .
H19 H 0.3540 0.0844 0.2602 0.035 Uiso 1 1 calc R . . . .
C20 C 0.5737(5) -0.0708(5) 0.3261(2) 0.0358(11) Uani 1 1 d . . . . .
H20A H 0.5156 -0.0059 0.3528 0.054 Uiso 1 1 calc GR . . . .
H20B H 0.6431 -0.1319 0.3489 0.054 Uiso 1 1 calc GR . . . .
H20C H 0.5293 -0.1098 0.3133 0.054 Uiso 1 1 calc GR . . . .
C21 C 0.7436(5) 0.0547(5) 0.2786(3) 0.0378(11) Uani 1 1 d . . . . .
H21A H 0.7311 0.1312 0.2540 0.057 Uiso 1 1 calc GR . . . .
H21B H 0.8316 -0.0069 0.2714 0.057 Uiso 1 1 calc GR . . . .
H21C H 0.7221 0.0689 0.3226 0.057 Uiso 1 1 calc GR . . . .
C22 C 0.7372(5) -0.1344(5) 0.2032(3) 0.0410(12) Uani 1 1 d . . . . .
H22A H 0.6827 -0.1609 0.1893 0.061 Uiso 1 1 calc GR . . . .
H22B H 0.7999 -0.2027 0.2269 0.061 Uiso 1 1 calc GR . . . .
H22C H 0.7795 -0.1070 0.1672 0.061 Uiso 1 1 calc GR . . . .
C23 C 0.7870(5) 0.1506(6) 0.1144(3) 0.0422(12) Uani 1 1 d . . . . .
H23A H 0.7719 0.2213 0.1349 0.063 Uiso 1 1 calc GR . . . .
H23B H 0.8510 0.1383 0.0789 0.063 Uiso 1 1 calc GR . . . .
H23C H 0.8160 0.0776 0.1436 0.063 Uiso 1 1 calc GR . . . .
C24 C 0.6730(6) 0.0483(6) 0.0381(3) 0.0454(13) Uani 1 1 d . . . . .
H24A H 0.6963 -0.0277 0.0649 0.068 Uiso 1 1 calc GR . . . .
H24B H 0.7429 0.0389 0.0062 0.068 Uiso 1 1 calc GR . . . .
H24C H 0.5991 0.0670 0.0183 0.068 Uiso 1 1 calc GR . . . .
C25 C 0.5776(6) 0.3245(6) 0.0329(3) 0.0434(14) Uani 1 1 d . . . . .
H25A H 0.4964 0.3436 0.0205 0.065 Uiso 1 1 calc GR . . . .
H25B H 0.6384 0.3133 -0.0039 0.065 Uiso 1 1 calc GR . . . .
H25C H 0.5681 0.3919 0.0545 0.065 Uiso 1 1 calc GR . . . .
C26 C 0.2438(6) -0.0117(5) 0.1508(3) 0.0409(12) Uani 1 1 d . . . . .
H26A H 0.3165 -0.0378 0.1192 0.061 Uiso 1 1 calc GR . . . .
H26B H 0.1816 -0.0314 0.1397 0.061 Uiso 1 1 calc GR . . . .
H26C H 0.2707 -0.0544 0.1910 0.061 Uiso 1 1 calc GR . . . .
C27 C 0.1201(6) 0.2369(5) 0.0767(3) 0.0436(13) Uani 1 1 d . . . . .
H27A H 0.0824 0.3257 0.0776 0.065 Uiso 1 1 calc GR . . . .
H27B H 0.0582 0.2156 0.0666 0.065 Uiso 1 1 calc GR . . . .
H27C H 0.1930 0.2091 0.0453 0.065 Uiso 1 1 calc GR . . . .
C28 C 0.0321(6) 0.2074(7) 0.2174(3) 0.0549(17) Uani 1 1 d . . . . .
H28A H 0.0615 0.1736 0.2582 0.082 Uiso 1 1 calc GR . . . .
H28B H -0.0238 0.1764 0.2097 0.082 Uiso 1 1 calc GR . . . .
H28C H -0.0134 0.2967 0.2163 0.082 Uiso 1 1 calc GR . . . .
C29 C 0.0729(4) 0.4145(4) 0.3513(2) 0.0256(9) Uani 1 1 d . . . . .
C30 C -0.0219(4) 0.4607(4) 0.3107(2) 0.0275(9) Uani 1 1 d . . . . .
H30 H 0.0015 0.4506 0.2677 0.033 Uiso 1 1 calc R . . . .
C31 C -0.1507(5) 0.5215(5) 0.3335(2) 0.0308(10) Uani 1 1 d . . . . .
H31 H -0.2119 0.5538 0.3052 0.037 Uiso 1 1 calc R . . . .
C32 C -0.1903(5) 0.5353(5) 0.3979(2) 0.0316(10) Uani 1 1 d . . . . .
C33 C -0.0945(5) 0.4852(5) 0.4381(2) 0.0316(10) Uani 1 1 d . . . . .
H33 H -0.1183 0.4922 0.4812 0.038 Uiso 1 1 calc R . . . .
C34 C 0.0339(5) 0.4259(5) 0.4166(2) 0.0305(10) Uani 1 1 d . . . . .
H34 H 0.0947 0.3935 0.4451 0.037 Uiso 1 1 calc R . . . .
C35 C -0.3296(5) 0.5964(5) 0.4226(3) 0.0389(12) Uani 1 1 d . . . . .
H35A H -0.3732 0.6748 0.3986 0.058 Uiso 1 1 calc GR . . . .
H35B H -0.3387 0.6101 0.4662 0.058 Uiso 1 1 calc GR . . . .
H35C H -0.3659 0.5433 0.4186 0.058 Uiso 1 1 calc GR . . . .
C36 C 0.3024(4) 0.2765(4) 0.3599(2) 0.0261(9) Uani 1 1 d . . . . .
C37 C 0.2827(4) 0.1844(4) 0.4077(2) 0.0288(9) Uani 1 1 d . . . . .
C38 C 0.2079(5) 0.1305(5) 0.3988(2) 0.0330(10) Uani 1 1 d . . . . .
H38 H 0.1723 0.1483 0.3611 0.040 Uiso 1 1 calc R . . . .
C39 C 0.1863(6) 0.0490(5) 0.4472(3) 0.0421(12) Uani 1 1 d . . . . .
H39 H 0.1365 0.0129 0.4413 0.051 Uiso 1 1 calc R . . . .
C40 C 0.2381(6) 0.0226(6) 0.5029(3) 0.0428(13) Uani 1 1 d . . . . .
H40 H 0.2220 -0.0299 0.5349 0.051 Uiso 1 1 calc R . . . .
C41 C 0.3147(6) 0.0739(6) 0.5117(3) 0.0446(13) Uani 1 1 d . . . . .
H41 H 0.3511 0.0546 0.5493 0.054 Uiso 1 1 calc R . . . .
C42 C 0.3367(5) 0.1540(5) 0.4646(2) 0.0358(11) Uani 1 1 d . . . . .
H42 H 0.3881 0.1881 0.4708 0.043 Uiso 1 1 calc R . . . .
C43 C 0.4241(4) 0.2682(4) 0.3481(2) 0.0271(9) Uani 1 1 d . . . . .
C44 C 0.4634(4) 0.3447(4) 0.3001(2) 0.0263(9) Uani 1 1 d . . . . .
C45 C 0.5670(4) 0.3616(4) 0.3023(2) 0.0283(9) Uani 1 1 d . . . . .
C46 C 0.6371(5) 0.3281(4) 0.3584(2) 0.0293(9) Uani 1 1 d . . . . .
C47 C 0.5761(5) 0.3358(5) 0.4203(2) 0.0315(10) Uani 1 1 d . . . . .
H47 H 0.4881 0.3644 0.4268 0.038 Uiso 1 1 calc R . . . .
C48 C 0.6443(6) 0.3017(5) 0.4720(2) 0.0385(11) Uani 1 1 d . . . . .
H48 H 0.6011 0.3099 0.5126 0.046 Uiso 1 1 calc R . . . .
C49 C 0.7755(5) 0.2555(5) 0.4639(3) 0.0374(11) Uani 1 1 d . . . . .
H49 H 0.8211 0.2312 0.4987 0.045 Uiso 1 1 calc R . . . .
C50 C 0.8382(5) 0.2460(5) 0.4033(3) 0.0363(11) Uani 1 1 d . . . . .
H50 H 0.9266 0.2148 0.3973 0.044 Uiso 1 1 calc R . . . .
C51 C 0.7705(5) 0.2824(5) 0.3515(2) 0.0327(10) Uani 1 1 d . . . . .
H51 H 0.8142 0.2765 0.3112 0.039 Uiso 1 1 calc R . . . .
H43 H 0.497(6) 0.187(5) 0.370(3) 0.031(14) Uiso 1 1 d . . . . .

loop_
_atom_site_aniso_label
_atom_site_aniso_U_11
_atom_site_aniso_U_22
_atom_site_aniso_U_33
_atom_site_aniso_U_23
_atom_site_aniso_U_13
_atom_site_aniso_U_12
U1 0.02099(10) 0.02735(10) 0.01960(9) -0.00561(6) -0.00093(6) -0.00924(7)
Si1 0.0335(7) 0.0308(6) 0.0254(6) -0.0088(5) 0.0017(5) -0.0133(5)
Si2 0.0278(6) 0.0324(6) 0.0269(6) -0.0033(5) -0.0018(5) -0.0145(5)
Si3 0.0244(6) 0.0337(6) 0.0254(6) -0.0075(5) -0.0029(5) -0.0077(5)
Si4 0.0268(6) 0.0261(6) 0.0328(6) -0.0057(5) -0.0087(5) -0.0063(5)
Si5 0.0228(6) 0.0364(7) 0.0275(6) -0.0084(5) 0.0022(5) -0.0074(5)
Si6 0.0247(6) 0.0365(7) 0.0303(6) -0.0097(5) -0.0037(5) -0.0119(5)
N1 0.029(2) 0.0322(19) 0.0162(16) -0.0052(14) -0.0019(14) -0.0106(16)
C1 0.023(2) 0.029(2) 0.030(2) -0.0043(18) -0.0010(19) -0.0111(18)
C2 0.028(2) 0.024(2) 0.025(2) -0.0028(16) -0.0031(18) -0.0069(18)
C3 0.025(2) 0.031(2) 0.023(2) -0.0034(17) -0.0020(17) -0.0097(18)
C4 0.027(2) 0.032(2) 0.022(2) -0.0054(17) -0.0029(17) -0.0119(19)
C5 0.026(2) 0.025(2) 0.026(2) -0.0037(17) 0.0006(18) -0.0083(18)
C6 0.035(3) 0.034(3) 0.035(3) -0.014(2) 0.008(2) -0.014(2)
C7 0.048(3) 0.039(3) 0.047(3) -0.018(2) 0.003(3) -0.021(3)
C8 0.051(3) 0.041(3) 0.023(2) -0.007(2) -0.005(2) -0.018(2)
C9 0.040(3) 0.038(3) 0.046(3) -0.008(2) -0.007(2) -0.019(2)
C10 0.041(3) 0.053(3) 0.034(3) 0.004(2) -0.002(2) -0.025(3)
C11 0.023(2) 0.035(2) 0.033(2) -0.0046(19) 0.0034(18) -0.0129(19)
C12 0.030(3) 0.044(3) 0.029(2) -0.009(2) -0.005(2) -0.008(2)
C13 0.036(3) 0.037(3) 0.035(3) -0.006(2) -0.005(2) -0.007(2)
C14 0.025(2) 0.048(3) 0.045(3) -0.017(2) -0.007(2) -0.012(2)
C15 0.027(2) 0.028(2) 0.025(2) -0.0061(17) -0.0054(17) -0.0100(19)
C16 0.023(2) 0.030(2) 0.022(2) -0.0064(17) 0.0008(17) -0.0059(18)
C17 0.025(2) 0.028(2) 0.023(2) -0.0094(17) -0.0023(17) -0.0085(18)
C18 0.027(2) 0.032(2) 0.026(2) -0.0073(18) 0.0002(18) -0.0094(19)
C19 0.028(2) 0.030(2) 0.027(2) -0.0031(18) -0.0054(19) -0.012(2)
C20 0.040(3) 0.030(2) 0.038(3) -0.0034(19) -0.014(2) -0.014(2)
C21 0.032(3) 0.033(2) 0.045(3) -0.005(2) -0.013(2) -0.009(2)
C22 0.034(3) 0.036(3) 0.043(3) -0.011(2) -0.005(2) -0.006(2)
C23 0.032(3) 0.053(3) 0.038(3) -0.012(2) 0.007(2) -0.017(2)
C24 0.036(3) 0.051(3) 0.040(3) -0.019(2) 0.007(2) -0.013(3)
C25 0.032(3) 0.050(3) 0.036(3) -0.003(2) 0.008(2) -0.012(2)
C26 0.043(3) 0.041(3) 0.041(3) -0.006(2) -0.006(2) -0.020(2)
C27 0.045(3) 0.042(3) 0.043(3) -0.006(2) -0.019(3) -0.015(3)
C28 0.043(3) 0.077(4) 0.060(4) -0.038(3) 0.016(3) -0.038(3)
C29 0.020(2) 0.032(2) 0.027(2) -0.0067(17) 0.0014(17) -0.0130(18)
C30 0.027(2) 0.033(2) 0.021(2) -0.0035(17) 0.0016(17) -0.0132(19)
C31 0.028(2) 0.034(2) 0.032(2) -0.0038(19) -0.0063(19) -0.014(2)
C32 0.028(2) 0.035(2) 0.031(2) -0.0058(19) 0.0042(19) -0.015(2)
C33 0.035(3) 0.040(3) 0.024(2) -0.0085(19) 0.0020(19) -0.021(2)
C34 0.031(2) 0.037(2) 0.024(2) -0.0052(18) 0.0003(18) -0.017(2)
C35 0.030(3) 0.040(3) 0.045(3) -0.013(2) 0.009(2) -0.016(2)
C36 0.024(2) 0.031(2) 0.026(2) -0.0093(17) -0.0043(17) -0.0125(18)
C37 0.024(2) 0.034(2) 0.028(2) -0.0032(18) -0.0048(17) -0.0124(19)
C38 0.037(3) 0.035(2) 0.029(2) 0.0023(19) -0.005(2) -0.020(2)
C39 0.044(3) 0.043(3) 0.048(3) -0.001(2) -0.004(2) -0.028(3)
C40 0.052(3) 0.043(3) 0.037(3) 0.011(2) -0.011(3) -0.027(3)
C41 0.052(3) 0.050(3) 0.035(3) 0.003(2) -0.011(2) -0.027(3)
C42 0.035(3) 0.037(3) 0.037(3) -0.005(2) -0.003(2) -0.018(2)
C43 0.027(2) 0.033(2) 0.023(2) -0.0055(17) -0.0012(17) -0.0141(19)
C44 0.020(2) 0.029(2) 0.028(2) -0.0037(17) -0.0048(17) -0.0091(18)
C45 0.026(2) 0.029(2) 0.026(2) -0.0055(17) 0.0020(17) -0.0100(19)
C46 0.027(2) 0.028(2) 0.034(2) -0.0034(18) -0.0044(19) -0.0134(19)
C47 0.027(2) 0.039(3) 0.033(2) -0.0059(19) -0.0042(19) -0.018(2)
C48 0.042(3) 0.046(3) 0.029(2) -0.007(2) -0.003(2) -0.021(2)
C49 0.036(3) 0.038(3) 0.042(3) -0.006(2) -0.012(2) -0.018(2)
C50 0.025(2) 0.039(3) 0.048(3) -0.006(2) -0.007(2) -0.016(2)
C51 0.027(2) 0.036(3) 0.038(3) -0.007(2) -0.0019(19) -0.016(2)

loop_
_atom_type_symbol
_atom_type_description
_atom_type_scat_dispersion_real
_atom_type_scat_dispersion_imag
_atom_type_scat_source
C C 0.0181 0.0091 'International Tables Vol C Tables 4.2.6.8 and 6.1.1.4'
H H 0.0000 0.0000 'International Tables Vol C Tables 4.2.6.8 and 6.1.1.4'
N N 0.0311 0.0180 'International Tables Vol C Tables 4.2.6.8 and 6.1.1.4'
Si Si 0.2541 0.3302 'International Tables Vol C Tables 4.2.6.8 and 6.1.1.4'
U U -4.3638 13.4090 'International Tables Vol C Tables 4.2.6.8 and 6.1.1.4'

loop_
_geom_angle_atom_site_label_1
_geom_angle_atom_site_label_2
_geom_angle_atom_site_label_3
_geom_angle
_geom_angle_site_symmetry_1
_geom_angle_site_symmetry_3
_geom_angle_publ_flag
N1 U1 C2 110.92(14) . . ?
N1 U1 C3 130.91(14) . . ?
N1 U1 C4 111.70(14) . . ?
N1 U1 C5 84.55(14) . . ?
N1 U1 C15 109.30(14) . . ?
N1 U1 C17 130.38(14) . . ?
N1 U1 C18 100.83(14) . . ?
N1 U1 C19 89.96(15) . . ?
N1 U1 C36 29.95(13) . . ?
N1 U1 C43 56.73(14) . . ?
N1 U1 C44 81.50(15) . . ?
C2 U1 C15 130.68(14) . . ?
C2 U1 C17 115.27(14) . . ?
C2 U1 C18 141.79(14) . . ?
C2 U1 C36 116.62(13) . . ?
C2 U1 C43 102.30(13) . . ?
C3 U1 C2 30.07(13) . . ?
C3 U1 C4 30.27(14) . . ?
C3 U1 C5 48.37(14) . . ?
C3 U1 C15 119.74(14) . . ?
C3 U1 C17 87.38(14) . . ?
C3 U1 C18 111.84(14) . . ?
C3 U1 C19 135.21(14) . . ?
C3 U1 C36 145.97(13) . . ?
C3 U1 C43 130.84(14) . . ?
C4 U1 C2 50.30(14) . . ?
C4 U1 C5 29.85(13) . . ?
C4 U1 C15 132.20(13) . . ?
C4 U1 C17 85.65(13) . . ?
C4 U1 C18 98.77(14) . . ?
C4 U1 C36 139.50(13) . . ?
C4 U1 C43 147.50(13) . . ?
C5 U1 C2 48.59(14) . . ?
C5 U1 C15 161.59(14) . . ?
C5 U1 C17 113.23(14) . . ?
C5 U1 C18 117.26(14) . . ?
C5 U1 C36 110.08(13) . . ?
C5 U1 C43 120.94(13) . . ?
C17 U1 C15 48.57(13) . . ?
C18 U1 C15 49.60(13) . . ?
C18 U1 C17 29.56(14) . . ?
C18 U1 C36 101.53(13) . . ?
C18 U1 C43 112.89(14) . . ?
C19 U1 C2 158.23(15) . . ?
C19 U1 C4 128.49(14) . . ?
C19 U1 C5 144.34(14) . . ?
C19 U1 C15 29.59(14) . . ?
C19 U1 C17 48.09(14) . . ?
C19 U1 C18 29.83(14) . . ?
C19 U1 C36 78.43(14) . . ?
C19 U1 C43 83.65(14) . . ?
C36 U1 C15 86.85(13) . . ?
C36 U1 C17 126.50(13) . . ?
C36 U1 C43 28.78(13) . . ?
C43 U1 C15 77.40(13) . . ?
C43 U1 C17 125.77(13) . . ?
C44 U1 C2 75.10(15) . . ?
C44 U1 C3 100.78(15) . . ?
C44 U1 C4 125.27(15) . . ?
C44 U1 C5 110.78(15) . . ?
C44 U1 C15 83.92(14) . . ?
C44 U1 C17 126.84(14) . . ?
C44 U1 C18 131.93(15) . . ?
C44 U1 C19 103.14(15) . . ?
C44 U1 C36 58.47(15) . . ?
C44 U1 C43 31.37(15) . . ?
C6 Si1 C1 109.0(2) . . ?
C6 Si1 C7 103.6(3) . . ?
C7 Si1 C1 110.8(2) . . ?
C8 Si1 C1 112.8(2) . . ?
C8 Si1 C6 109.2(3) . . ?
C8 Si1 C7 111.0(3) . . ?
C2 Si2 C9 114.8(2) . . ?
C2 Si2 C10 108.4(2) . . ?
C2 Si2 C11 111.3(2) . . ?
C9 Si2 C10 107.2(3) . . ?
C9 Si2 C11 107.6(2) . . ?
C10 Si2 C11 107.3(2) . . ?
C4 Si3 C12 113.2(2) . . ?
C4 Si3 C13 104.4(2) . . ?
C4 Si3 C14 109.6(2) . . ?
C12 Si3 C13 108.1(3) . . ?
C12 Si3 C14 111.5(3) . . ?
C14 Si3 C13 109.7(3) . . ?
C20 Si4 C15 109.4(2) . . ?
C20 Si4 C21 109.5(2) . . ?
C20 Si4 C22 105.3(3) . . ?
C21 Si4 C15 115.9(2) . . ?
C22 Si4 C15 106.8(2) . . ?
C22 Si4 C21 109.4(3) . . ?
C23 Si5 C16 116.9(2) . . ?
C23 Si5 C24 108.1(3) . . ?
C24 Si5 C16 106.0(2) . . ?
C25 Si5 C16 110.0(2) . . ?
C25 Si5 C23 108.4(3) . . ?
C25 Si5 C24 107.0(3) . . ?
C26 Si6 C18 105.6(2) . . ?
C26 Si6 C27 107.3(3) . . ?
C27 Si6 C18 110.5(3) . . ?
C28 Si6 C18 113.7(2) . . ?
C28 Si6 C26 108.6(3) . . ?
C28 Si6 C27 110.8(3) . . ?
C29 N1 U1 140.8(3) . . ?
C36 N1 U1 97.8(3) . . ?
C36 N1 C29 121.3(4) . . ?
Si1 C1 U1 126.3(2) . . ?
C2 C1 U1 73.7(3) . . ?
C2 C1 Si1 133.0(4) . . ?
C5 C1 U1 73.4(3) . . ?
C5 C1 Si1 119.8(4) . . ?
C5 C1 C2 106.2(4) . . ?
Si2 C2 U1 118.0(2) . . ?
C1 C2 U1 76.4(3) . . ?
C1 C2 Si2 133.2(4) . . ?
C3 C2 U1 72.4(3) . . ?
C3 C2 Si2 120.3(4) . . ?
C3 C2 C1 106.5(4) . . ?
U1 C3 H3 113.6 . . ?
C2 C3 U1 77.5(3) . . ?
C2 C3 H3 124.6 . . ?
C2 C3 C4 110.9(4) . . ?
C4 C3 U1 76.2(3) . . ?
C4 C3 H3 124.6 . . ?
Si3 C4 U1 136.3(2) . . ?
C3 C4 U1 73.5(3) . . ?
C3 C4 Si3 127.9(3) . . ?
C5 C4 U1 75.6(3) . . ?
C5 C4 Si3 122.4(4) . . ?
C5 C4 C3 104.0(4) . . ?
U1 C5 H5 115.8 . . ?
C1 C5 U1 77.4(3) . . ?
C1 C5 C4 112.3(4) . . ?
C1 C5 H5 123.8 . . ?
C4 C5 U1 74.5(3) . . ?
C4 C5 H5 123.8 . . ?
Si1 C6 H6A 109.5 . . ?
Si1 C6 H6B 109.5 . . ?
Si1 C6 H6C 109.5 . . ?
H6A C6 H6B 109.5 . . ?
H6A C6 H6C 109.5 . . ?
H6B C6 H6C 109.5 . . ?
Si1 C7 H7A 109.5 . . ?
Si1 C7 H7B 109.5 . . ?
Si1 C7 H7C 109.5 . . ?
H7A C7 H7B 109.5 . . ?
H7A C7 H7C 109.5 . . ?
H7B C7 H7C 109.5 . . ?
Si1 C8 H8A 109.5 . . ?
Si1 C8 H8B 109.5 . . ?
Si1 C8 H8C 109.5 . . ?
H8A C8 H8B 109.5 . . ?
H8A C8 H8C 109.5 . . ?
H8B C8 H8C 109.5 . . ?
Si2 C9 H9A 109.5 . . ?
Si2 C9 H9B 109.5 . . ?
Si2 C9 H9C 109.5 . . ?
H9A C9 H9B 109.5 . . ?
H9A C9 H9C 109.5 . . ?
H9B C9 H9C 109.5 . . ?
Si2 C10 H10A 109.5 . . ?
Si2 C10 H10B 109.5 . . ?
Si2 C10 H10C 109.5 . . ?
H10A C10 H10B 109.5 . . ?
H10A C10 H10C 109.5 . . ?
H10B C10 H10C 109.5 . . ?
Si2 C11 H11A 109.0 . . ?
Si2 C11 H11B 109.0 . . ?
H11A C11 H11B 107.8 . . ?
C45 C11 Si2 113.1(3) . . ?
C45 C11 H11A 109.0 . . ?
C45 C11 H11B 109.0 . . ?
Si3 C12 H12A 109.5 . . ?
Si3 C12 H12B 109.5 . . ?
Si3 C12 H12C 109.5 . . ?
H12A C12 H12B 109.5 . . ?
H12A C12 H12C 109.5 . . ?
H12B C12 H12C 109.5 . . ?
Si3 C13 H13A 109.5 . . ?
Si3 C13 H13B 109.5 . . ?
Si3 C13 H13C 109.5 . . ?
H13A C13 H13B 109.5 . . ?
H13A C13 H13C 109.5 . . ?
H13B C13 H13C 109.5 . . ?
Si3 C14 H14A 109.5 . . ?
Si3 C14 H14B 109.5 . . ?
Si3 C14 H14C 109.5 . . ?
H14A C14 H14B 109.5 . . ?
H14A C14 H14C 109.5 . . ?
H14B C14 H14C 109.5 . . ?
Si4 C15 U1 130.8(2) . . ?
C16 C15 U1 76.2(3) . . ?
C16 C15 Si4 131.1(4) . . ?
C19 C15 U1 72.5(3) . . ?
C19 C15 Si4 119.8(4) . . ?
C19 C15 C16 106.3(4) . . ?
Si5 C16 U1 135.1(2) . . ?
C15 C16 U1 74.3(2) . . ?
C15 C16 Si5 132.2(3) . . ?
C17 C16 U1 74.0(2) . . ?
C17 C16 Si5 116.5(3) . . ?
C17 C16 C15 107.1(4) . . ?
U1 C17 H17 115.9 . . ?
C16 C17 U1 76.6(2) . . ?
C16 C17 H17 124.9 . . ?
C18 C17 U1 74.4(3) . . ?
C18 C17 C16 110.2(4) . . ?
C18 C17 H17 124.9 . . ?
Si6 C18 U1 136.7(2) . . ?
C17 C18 U1 76.0(3) . . ?
C17 C18 Si6 125.2(3) . . ?
C19 C18 U1 73.5(3) . . ?
C19 C18 Si6 124.0(4) . . ?
C19 C18 C17 105.0(4) . . ?
U1 C19 H19 112.9 . . ?
C15 C19 U1 77.9(3) . . ?
C15 C19 C18 111.3(4) . . ?
C15 C19 H19 124.3 . . ?
C18 C19 U1 76.7(3) . . ?
C18 C19 H19 124.3 . . ?
Si4 C20 H20A 109.5 . . ?
Si4 C20 H20B 109.5 . . ?
Si4 C20 H20C 109.5 . . ?
H20A C20 H20B 109.5 . . ?
H20A C20 H20C 109.5 . . ?
H20B C20 H20C 109.5 . . ?
Si4 C21 H21A 109.5 . . ?
Si4 C21 H21B 109.5 . . ?
Si4 C21 H21C 109.5 . . ?
H21A C21 H21B 109.5 . . ?
H21A C21 H21C 109.5 . . ?
H21B C21 H21C 109.5 . . ?
Si4 C22 H22A 109.5 . . ?
Si4 C22 H22B 109.5 . . ?
Si4 C22 H22C 109.5 . . ?
H22A C22 H22B 109.5 . . ?
H22A C22 H22C 109.5 . . ?
H22B C22 H22C 109.5 . . ?
Si5 C23 H23A 109.5 . . ?
Si5 C23 H23B 109.5 . . ?
Si5 C23 H23C 109.5 . . ?
H23A C23 H23B 109.5 . . ?
H23A C23 H23C 109.5 . . ?
H23B C23 H23C 109.5 . . ?
Si5 C24 H24A 109.5 . . ?
Si5 C24 H24B 109.5 . . ?
Si5 C24 H24C 109.5 . . ?
H24A C24 H24B 109.5 . . ?
H24A C24 H24C 109.5 . . ?
H24B C24 H24C 109.5 . . ?
Si5 C25 H25A 109.5 . . ?
Si5 C25 H25B 109.5 . . ?
Si5 C25 H25C 109.5 . . ?
H25A C25 H25B 109.5 . . ?
H25A C25 H25C 109.5 . . ?
H25B C25 H25C 109.5 . . ?
Si6 C26 H26A 109.5 . . ?
Si6 C26 H26B 109.5 . . ?
Si6 C26 H26C 109.5 . . ?
H26A C26 H26B 109.5 . . ?
H26A C26 H26C 109.5 . . ?
H26B C26 H26C 109.5 . . ?
Si6 C27 H27A 109.5 . . ?
Si6 C27 H27B 109.5 . . ?
Si6 C27 H27C 109.5 . . ?
H27A C27 H27B 109.5 . . ?
H27A C27 H27C 109.5 . . ?
H27B C27 H27C 109.5 . . ?
Si6 C28 H28A 109.5 . . ?
Si6 C28 H28B 109.5 . . ?
Si6 C28 H28C 109.5 . . ?
H28A C28 H28B 109.5 . . ?
H28A C28 H28C 109.5 . . ?
H28B C28 H28C 109.5 . . ?
C30 C29 N1 118.3(4) . . ?
C30 C29 C34 118.0(4) . . ?
C34 C29 N1 123.7(4) . . ?
C29 C30 H30 119.5 . . ?
C31 C30 C29 120.9(4) . . ?
C31 C30 H30 119.5 . . ?
C30 C31 H31 119.3 . . ?
C30 C31 C32 121.5(5) . . ?
C32 C31 H31 119.3 . . ?
C31 C32 C35 121.2(5) . . ?
C33 C32 C31 116.8(4) . . ?
C33 C32 C35 121.9(5) . . ?
C32 C33 H33 118.5 . . ?
C34 C33 C32 122.9(4) . . ?
C34 C33 H33 118.5 . . ?
C29 C34 H34 120.1 . . ?
C33 C34 C29 119.8(5) . . ?
C33 C34 H34 120.1 . . ?
C32 C35 H35A 109.5 . . ?
C32 C35 H35B 109.5 . . ?
C32 C35 H35C 109.5 . . ?
H35A C35 H35B 109.5 . . ?
H35A C35 H35C 109.5 . . ?
H35B C35 H35C 109.5 . . ?
N1 C36 U1 52.3(2) . . ?
N1 C36 C37 120.3(4) . . ?
C37 C36 U1 148.1(3) . . ?
C43 C36 U1 75.7(3) . . ?
C43 C36 N1 121.4(4) . . ?
C43 C36 C37 118.1(4) . . ?
C38 C37 C36 122.1(4) . . ?
C38 C37 C42 118.7(5) . . ?
C42 C37 C36 119.2(4) . . ?
C37 C38 H38 120.1 . . ?
C37 C38 C39 119.8(5) . . ?
C39 C38 H38 120.1 . . ?
C38 C39 H39 119.8 . . ?
C40 C39 C38 120.4(5) . . ?
C40 C39 H39 119.8 . . ?
C39 C40 H40 119.9 . . ?
C39 C40 C41 120.2(5) . . ?
C41 C40 H40 119.9 . . ?
C40 C41 H41 120.1 . . ?
C42 C41 C40 119.9(5) . . ?
C42 C41 H41 120.1 . . ?
C37 C42 H42 119.5 . . ?
C41 C42 C37 121.0(5) . . ?
C41 C42 H42 119.5 . . ?
U1 C43 H43 142(3) . . ?
C36 C43 U1 75.5(3) . . ?
C36 C43 C44 125.8(4) . . ?
C36 C43 H43 115(3) . . ?
C44 C43 U1 56.2(2) . . ?
C44 C43 H43 118(3) . . ?
C43 C44 U1 92.4(3) . . ?
C45 C44 U1 142.9(4) . . ?
C45 C44 C43 123.4(4) . . ?
C44 C45 C11 117.3(4) . . ?
C44 C45 C46 124.8(4) . . ?
C46 C45 C11 118.0(4) . . ?
C47 C46 C45 122.5(4) . . ?
C47 C46 C51 116.7(5) . . ?
C51 C46 C45 120.8(4) . . ?
C46 C47 H47 119.3 . . ?
C48 C47 C46 121.4(5) . . ?
C48 C47 H47 119.3 . . ?
C47 C48 H48 119.7 . . ?
C49 C48 C47 120.7(5) . . ?
C49 C48 H48 119.7 . . ?
C48 C49 H49 120.5 . . ?
C48 C49 C50 119.1(5) . . ?
C50 C49 H49 120.5 . . ?
C49 C50 H50 119.7 . . ?
C51 C50 C49 120.5(5) . . ?
C51 C50 H50 119.7 . . ?
C46 C51 H51 119.2 . . ?
C50 C51 C46 121.6(5) . . ?
C50 C51 H51 119.2 . . ?

loop_
_geom_bond_atom_site_label_1
_geom_bond_atom_site_label_2
_geom_bond_distance
_geom_bond_site_symmetry_2
_geom_bond_publ_flag
U1 N1 2.235(4) . ?
U1 C2 2.784(5) . ?
U1 C3 2.719(5) . ?
U1 C4 2.754(5) . ?
U1 C5 2.768(4) . ?
U1 C15 2.815(4) . ?
U1 C17 2.805(4) . ?
U1 C18 2.785(5) . ?
U1 C19 2.744(5) . ?
U1 C36 2.800(5) . ?
U1 C43 2.802(5) . ?
U1 C44 2.331(4) . ?
Si1 C1 1.890(5) . ?
Si1 C6 1.873(6) . ?
Si1 C7 1.882(6) . ?
Si1 C8 1.869(5) . ?
Si2 C2 1.867(5) . ?
Si2 C9 1.870(5) . ?
Si2 C10 1.873(5) . ?
Si2 C11 1.881(5) . ?
Si3 C4 1.856(5) . ?
Si3 C12 1.862(5) . ?
Si3 C13 1.874(6) . ?
Si3 C14 1.866(6) . ?
Si4 C15 1.881(5) . ?
Si4 C20 1.870(6) . ?
Si4 C21 1.878(5) . ?
Si4 C22 1.877(5) . ?
Si5 C16 1.885(5) . ?
Si5 C23 1.869(6) . ?
Si5 C24 1.875(6) . ?
Si5 C25 1.858(6) . ?
Si6 C18 1.865(5) . ?
Si6 C26 1.863(6) . ?
Si6 C27 1.863(6) . ?
Si6 C28 1.859(6) . ?
N1 C29 1.416(6) . ?
N1 C36 1.411(6) . ?
C1 C2 1.449(7) . ?
C1 C5 1.407(7) . ?
C2 C3 1.429(6) . ?
C3 H3 0.9300 . ?
C3 C4 1.429(7) . ?
C4 C5 1.423(6) . ?
C5 H5 0.9300 . ?
C6 H6A 0.9600 . ?
C6 H6B 0.9600 . ?
C6 H6C 0.9600 . ?
C7 H7A 0.9600 . ?
C7 H7B 0.9600 . ?
C7 H7C 0.9600 . ?
C8 H8A 0.9600 . ?
C8 H8B 0.9600 . ?
C8 H8C 0.9600 . ?
C9 H9A 0.9600 . ?
C9 H9B 0.9600 . ?
C9 H9C 0.9600 . ?
C10 H10A 0.9600 . ?
C10 H10B 0.9600 . ?
C10 H10C 0.9600 . ?
C11 H11A 0.9700 . ?
C11 H11B 0.9700 . ?
C11 C45 1.528(7) . ?
C12 H12A 0.9600 . ?
C12 H12B 0.9600 . ?
C12 H12C 0.9600 . ?
C13 H13A 0.9600 . ?
C13 H13B 0.9600 . ?
C13 H13C 0.9600 . ?
C14 H14A 0.9600 . ?
C14 H14B 0.9600 . ?
C14 H14C 0.9600 . ?
C15 C16 1.440(6) . ?
C15 C19 1.421(7) . ?
C16 C17 1.433(6) . ?
C17 H17 0.9300 . ?
C17 C18 1.426(7) . ?
C18 C19 1.424(7) . ?
C19 H19 0.9300 . ?
C20 H20A 0.9600 . ?
C20 H20B 0.9600 . ?
C20 H20C 0.9600 . ?
C21 H21A 0.9600 . ?
C21 H21B 0.9600 . ?
C21 H21C 0.9600 . ?
C22 H22A 0.9600 . ?
C22 H22B 0.9600 . ?
C22 H22C 0.9600 . ?
C23 H23A 0.9600 . ?
C23 H23B 0.9600 . ?
C23 H23C 0.9600 . ?
C24 H24A 0.9600 . ?
C24 H24B 0.9600 . ?
C24 H24C 0.9600 . ?
C25 H25A 0.9600 . ?
C25 H25B 0.9600 . ?
C25 H25C 0.9600 . ?
C26 H26A 0.9600 . ?
C26 H26B 0.9600 . ?
C26 H26C 0.9600 . ?
C27 H27A 0.9600 . ?
C27 H27B 0.9600 . ?
C27 H27C 0.9600 . ?
C28 H28A 0.9600 . ?
C28 H28B 0.9600 . ?
C28 H28C 0.9600 . ?
C29 C30 1.394(6) . ?
C29 C34 1.413(6) . ?
C30 H30 0.9300 . ?
C30 C31 1.389(7) . ?
C31 H31 0.9300 . ?
C31 C32 1.399(7) . ?
C32 C33 1.393(7) . ?
C32 C35 1.500(7) . ?
C33 H33 0.9300 . ?
C33 C34 1.377(7) . ?
C34 H34 0.9300 . ?
C35 H35A 0.9600 . ?
C35 H35B 0.9600 . ?
C35 H35C 0.9600 . ?
C36 C37 1.486(7) . ?
C36 C43 1.392(6) . ?
C37 C38 1.393(7) . ?
C37 C42 1.398(7) . ?
C38 H38 0.9300 . ?
C38 C39 1.411(7) . ?
C39 H39 0.9300 . ?
C39 C40 1.368(9) . ?
C40 H40 0.9300 . ?
C40 C41 1.386(9) . ?
C41 H41 0.9300 . ?
C41 C42 1.385(8) . ?
C42 H42 0.9300 . ?
C43 C44 1.460(7) . ?
C43 H43 1.07(6) . ?
C44 C45 1.361(7) . ?
C45 C46 1.481(7) . ?
C46 C47 1.402(7) . ?
C46 C51 1.406(7) . ?
C47 H47 0.9300 . ?
C47 C48 1.386(7) . ?
C48 H48 0.9300 . ?
C48 C49 1.380(8) . ?
C49 H49 0.9300 . ?
C49 C50 1.384(8) . ?
C50 H50 0.9300 . ?
C50 C51 1.381(7) . ?
C51 H51 0.9300 . ?
